data_4309070
loop_
_publ_author_name
'Jin-Tang Li'
'Jun Tao'
'Rong-Bin Huang'
'Lan-Sun Zheng'
'Tan Yuen'
'C. L. Lin'
'Princy Varughese'
'Jing Li'

_publ_contact_author
;
      Prof. Jun Tao
      Department of Chemistry  
      Xiamen University 
      Xiame 361005 
      China
;
_publ_contact_author_email taojun@jingxian.xmu.edu.cn
_publ_contact_author_fax 86-592-2183047
_publ_contact_author_phone 86-592-2185191
_publ_section_title
;
A Three-Dimensional Coordination Polymer Featuring Effective Ferrimagnetic
Hydroxide-Bridged Manganese(II) Chains
;
_journal_name_full 'Inorganic Chemistry'
_journal_page_first 4448
_journal_page_last 4450
_journal_paper_doi 10.1021/ic050043m
_journal_volume 44
_journal_year 2005
_chemical_formula_sum 'C48 H26 Mn3 N6 Na2 O14'
_chemical_formula_weight 1121.55
_chemical_name_systematic
; 
 ? 
;
_space_group_IT_number 2
_symmetry_cell_setting triclinic
_symmetry_space_group_name_Hall '-P 1'
_symmetry_space_group_name_H-M 'P -1'
_atom_sites_solution_hydrogens geom
_atom_sites_solution_primary direct
_atom_sites_solution_secondary difmap
_audit_creation_method SHELXL-97
_cell_angle_alpha 70.1270(10)
_cell_angle_beta 88.4280(10)
_cell_angle_gamma 76.4730(10)
_cell_formula_units_Z 1
_cell_length_a 6.6633(5)
_cell_length_b 12.9710(11)
_cell_length_c 14.1613(12)
_cell_measurement_temperature 296(2)
_cell_volume 1117.32(16)
_computing_cell_refinement 'SAINT (Bruker, 1998)'
_computing_data_collection 'SMART (Bruker, 1998)'
_computing_data_reduction 'SAINT (Bruker, 1998)'
_computing_molecular_graphics 'ORTEP-II (Johnson, 1976)'
_computing_publication_material 'SHELXL-97 (Sheldrick, 1997)'
_computing_structure_refinement 'SHELXL-97 (Sheldrick, 1997)'
_computing_structure_solution 'SHELXS-97 (Sheldrick, 1990)'
_diffrn_ambient_temperature 296(2)
_diffrn_measured_fraction_theta_full 0.986
_diffrn_measured_fraction_theta_max 0.986
_diffrn_measurement_device_type 'Bruker APEX area-detector diffractometer'
_diffrn_measurement_method '\f and \w scan'
_diffrn_radiation_monochromator graphite
_diffrn_radiation_source 'fine-focus sealed tube'
_diffrn_radiation_type MoK\a
_diffrn_radiation_wavelength 0.71073
_diffrn_reflns_av_R_equivalents 0.0399
_diffrn_reflns_av_sigmaI/netI 0.1046
_diffrn_reflns_limit_h_max 8
_diffrn_reflns_limit_h_min -8
_diffrn_reflns_limit_k_max 15
_diffrn_reflns_limit_k_min -15
_diffrn_reflns_limit_l_max 17
_diffrn_reflns_limit_l_min -17
_diffrn_reflns_number 8788
_diffrn_reflns_theta_full 26.00
_diffrn_reflns_theta_max 26.00
_diffrn_reflns_theta_min 1.53
_diffrn_standards_decay_% 0
_diffrn_standards_number 0
_exptl_absorpt_coefficient_mu 0.934
_exptl_absorpt_correction_type multi-scan
_exptl_absorpt_process_details 'SADABS (Sheldrick, 1996)'
_exptl_crystal_colour colorless
_exptl_crystal_density_diffrn 1.667
_exptl_crystal_density_method 'not measured'
_exptl_crystal_description needle
_exptl_crystal_F_000 565
_exptl_crystal_size_max 0.30
_exptl_crystal_size_mid 0.16
_exptl_crystal_size_min 0.10
_refine_diff_density_max 0.746
_refine_diff_density_min -0.424
_refine_diff_density_rms 0.099
_refine_ls_extinction_method none
_refine_ls_goodness_of_fit_ref 1.081
_refine_ls_hydrogen_treatment mixed
_refine_ls_matrix_type full
_refine_ls_number_parameters 331
_refine_ls_number_reflns 4337
_refine_ls_number_restraints 0
_refine_ls_restrained_S_all 1.081
_refine_ls_R_factor_all 0.0864
_refine_ls_R_factor_gt 0.0679
_refine_ls_shift/su_max 0.000
_refine_ls_shift/su_mean 0.000
_refine_ls_structure_factor_coef Fsqd
_refine_ls_weighting_details 'calc w=1/[\s^2^(Fo^2^)+(0.0000P)^2^+1.7284P] where P=(Fo^2^+2Fc^2^)/3'
_refine_ls_weighting_scheme calc
_refine_ls_wR_factor_gt 0.1542
_refine_ls_wR_factor_ref 0.1653
_reflns_number_gt 3409
_reflns_number_total 4337
_reflns_threshold_expression >2sigma(I)
_cod_data_source_file ic050043msi20050112_074823.cif
_cod_data_source_block complex1
_cod_depositor_comments
;
The following automatic conversions were performed:
'_symmetry_cell_setting' value 'Triclinic' changed to 'triclinic'
according to '/home/saulius/struct/CIF-dictionaries/cif_core.dic'
dictionary named 'cif_core.dic' version 2.4.1 from
2010-06-29.

'_exptl_absorpt_correction_type' value 'Multi-scan' changed
to 'multi-scan' according to
'/home/saulius/struct/CIF-dictionaries/cif_core.dic' dictionary named
'cif_core.dic' version 2.4.1 from 2010-06-29.

Automatic conversion script
Id: cif_fix_enum 1527 2010-12-29 10:47:43Z saulius 
;
_cod_database_code 4309070

loop_
_symmetry_equiv_pos_as_xyz
'x, y, z'
'-x, -y, -z'

loop_
_atom_site_label
_atom_site_type_symbol
_atom_site_fract_x
_atom_site_fract_y
_atom_site_fract_z
_atom_site_U_iso_or_equiv
_atom_site_adp_type
_atom_site_occupancy
_atom_site_symmetry_multiplicity
_atom_site_calc_flag
_atom_site_refinement_flags
_atom_site_disorder_assembly
_atom_site_disorder_group
Mn1 Mn 0.47577(9) 0.04632(5) 0.09212(5) 0.0224(2) Uani 1 1 d . . .
Mn2 Mn 1.0000 0.0000 0.0000 0.0189(2) Uani 1 2 d S . .
Na1 Na 0.9533(3) 0.09263(15) 0.20496(13) 0.0284(4) Uani 1 1 d . . .
O1 O 0.5189(5) 0.2119(3) -0.0009(3) 0.0325(8) Uani 1 1 d . . .
O2 O 0.8613(5) 0.1584(2) 0.0243(2) 0.0292(7) Uani 1 1 d . . .
C1 C 0.6931(7) 0.2315(3) -0.0081(3) 0.0242(9) Uani 1 1 d . . .
C2 C 0.3636(8) 0.6373(4) -0.1732(4) 0.0359(11) Uani 1 1 d . . .
C3 C 0.7092(7) 0.3508(4) -0.0588(3) 0.0278(10) Uani 1 1 d . . .
C4 C 0.8965(8) 0.3783(4) -0.0677(5) 0.0558(17) Uani 1 1 d . . .
H4A H 1.0166 0.3215 -0.0443 0.067 Uiso 1 1 calc R . .
C5 C 0.9097(9) 0.4884(5) -0.1107(7) 0.081(3) Uani 1 1 d . . .
H5A H 1.0388 0.5051 -0.1168 0.098 Uiso 1 1 calc R . .
C6 C 0.7349(9) 0.5743(5) -0.1449(5) 0.0584(18) Uani 1 1 d . . .
H6A H 0.7441 0.6491 -0.1722 0.070 Uiso 1 1 calc R . .
C7 C 0.5465(7) 0.5473(4) -0.1378(4) 0.0329(11) Uani 1 1 d . . .
C8 C 0.5329(7) 0.4370(4) -0.0957(3) 0.0264(10) Uani 1 1 d . . .
H8A H 0.4043 0.4199 -0.0920 0.032 Uiso 1 1 calc R . .
N1 N 0.2202(7) 0.7092(4) -0.1992(4) 0.0448(11) Uani 1 1 d . . .
O3 O 1.4342(5) -0.1153(3) 0.1958(2) 0.0339(8) Uani 1 1 d . . .
O4 O 1.0953(5) -0.0683(3) 0.1593(2) 0.0318(8) Uani 1 1 d . . .
C9 C 1.2593(7) -0.1367(4) 0.2029(3) 0.0270(10) Uani 1 1 d . . .
C10 C 1.5812(13) -0.5371(6) 0.3808(5) 0.070(2) Uani 1 1 d . . .
C11 C 1.2425(8) -0.2522(4) 0.2679(4) 0.0339(11) Uani 1 1 d . . .
C12 C 1.0510(9) -0.2730(5) 0.2957(5) 0.0540(15) Uani 1 1 d . . .
H12A H 0.9324 -0.2147 0.2756 0.065 Uiso 1 1 calc R . .
C13 C 1.0367(12) -0.3813(6) 0.3536(6) 0.076(2) Uani 1 1 d . . .
H13A H 0.9092 -0.3951 0.3748 0.091 Uiso 1 1 calc R . .
C14 C 1.2100(13) -0.4672(6) 0.3792(6) 0.072(2) Uani 1 1 d . . .
H14A H 1.1986 -0.5403 0.4150 0.086 Uiso 1 1 calc R . .
C15 C 1.4015(10) -0.4479(5) 0.3531(4) 0.0495(15) Uani 1 1 d . . .
C16 C 1.4179(9) -0.3386(4) 0.2976(4) 0.0402(12) Uani 1 1 d . . .
H16A H 1.5470 -0.3243 0.2808 0.048 Uiso 1 1 calc R . .
N2 N 1.7312(12) -0.6068(6) 0.4037(6) 0.106(3) Uani 1 1 d . . .
O5 O 0.6158(4) 0.0674(3) 0.2267(2) 0.0285(7) Uani 1 1 d . . .
O6 O 0.2807(4) 0.1301(3) 0.1975(2) 0.0298(7) Uani 1 1 d . . .
C17 C 0.4428(7) 0.1112(4) 0.2503(3) 0.0247(9) Uani 1 1 d . . .
C18 C 0.7732(8) 0.0854(4) 0.5666(3) 0.0311(11) Uani 1 1 d . . .
C19 C 0.4296(7) 0.1383(4) 0.3450(3) 0.0237(9) Uani 1 1 d . . .
C20 C 0.2437(7) 0.1918(4) 0.3730(3) 0.0297(10) Uani 1 1 d . . .
H20A H 0.1252 0.2139 0.3309 0.036 Uiso 1 1 calc R . .
C21 C 0.2327(7) 0.2127(4) 0.4628(4) 0.0329(11) Uani 1 1 d . . .
H21A H 0.1079 0.2497 0.4801 0.039 Uiso 1 1 calc R . .
C22 C 0.4063(8) 0.1786(4) 0.5266(4) 0.0354(11) Uani 1 1 d . . .
H22A H 0.3982 0.1907 0.5878 0.043 Uiso 1 1 calc R . .
C23 C 0.5929(7) 0.1264(4) 0.4990(3) 0.0270(10) Uani 1 1 d . . .
C24 C 0.6042(6) 0.1059(4) 0.4087(3) 0.0241(9) Uani 1 1 d . . .
H24A H 0.7298 0.0702 0.3909 0.029 Uiso 1 1 calc R . .
N3 N 0.9144(7) 0.0491(4) 0.6212(3) 0.0409(11) Uani 1 1 d . . .
O7 O 0.7168(4) -0.0533(2) 0.0314(2) 0.0225(6) Uani 1 1 d . . .
H7A H 0.7497 -0.1310 0.0788 0.027 Uiso 1 1 calc R . .

loop_
_atom_site_aniso_label
_atom_site_aniso_U_11
_atom_site_aniso_U_22
_atom_site_aniso_U_33
_atom_site_aniso_U_23
_atom_site_aniso_U_13
_atom_site_aniso_U_12
Mn1 0.0176(4) 0.0263(4) 0.0257(4) -0.0112(3) 0.0012(3) -0.0064(3)
Mn2 0.0122(4) 0.0209(5) 0.0225(5) -0.0066(4) -0.0007(3) -0.0032(3)
Na1 0.0191(9) 0.0352(10) 0.0301(9) -0.0128(8) -0.0028(7) -0.0021(8)
O1 0.0223(17) 0.0225(17) 0.047(2) -0.0044(14) -0.0019(14) -0.0064(13)
O2 0.0253(17) 0.0201(16) 0.0376(18) -0.0091(14) -0.0032(14) 0.0023(13)
C1 0.025(2) 0.019(2) 0.027(2) -0.0097(18) -0.0022(18) 0.0002(18)
C2 0.043(3) 0.027(3) 0.036(3) -0.009(2) 0.000(2) -0.007(2)
C3 0.023(2) 0.025(2) 0.034(2) -0.010(2) 0.0024(19) -0.0043(19)
C4 0.024(3) 0.029(3) 0.093(5) 0.006(3) -0.003(3) -0.005(2)
C5 0.027(3) 0.043(4) 0.148(7) 0.005(4) -0.002(4) -0.014(3)
C6 0.041(3) 0.027(3) 0.091(5) 0.003(3) 0.003(3) -0.013(3)
C7 0.033(3) 0.025(2) 0.038(3) -0.009(2) 0.000(2) -0.003(2)
C8 0.023(2) 0.026(2) 0.030(2) -0.0100(19) 0.0001(18) -0.0045(19)
N1 0.044(3) 0.030(2) 0.054(3) -0.012(2) 0.001(2) -0.001(2)
O3 0.0252(18) 0.0293(18) 0.0400(19) -0.0033(15) -0.0018(14) -0.0053(14)
O4 0.0293(18) 0.0359(19) 0.0231(16) -0.0073(14) -0.0063(13) 0.0025(15)
C9 0.032(3) 0.028(2) 0.022(2) -0.0105(19) 0.0015(19) -0.005(2)
C10 0.091(5) 0.046(4) 0.061(4) -0.012(3) -0.015(4) -0.001(4)
C11 0.040(3) 0.031(3) 0.031(3) -0.009(2) -0.002(2) -0.011(2)
C12 0.044(3) 0.048(4) 0.059(4) -0.001(3) -0.001(3) -0.015(3)
C13 0.063(5) 0.056(4) 0.097(6) -0.003(4) 0.012(4) -0.030(4)
C14 0.092(6) 0.040(4) 0.079(5) -0.005(3) 0.007(4) -0.033(4)
C15 0.070(4) 0.029(3) 0.041(3) -0.004(2) -0.006(3) -0.007(3)
C16 0.048(3) 0.033(3) 0.035(3) -0.010(2) -0.005(2) -0.004(2)
N2 0.098(6) 0.058(4) 0.131(7) -0.019(4) -0.035(5) 0.022(4)
O5 0.0162(15) 0.0393(19) 0.0325(17) -0.0176(15) 0.0000(13) -0.0033(13)
O6 0.0179(16) 0.0406(19) 0.0328(17) -0.0159(15) -0.0038(13) -0.0051(14)
C17 0.021(2) 0.022(2) 0.029(2) -0.0044(18) 0.0005(18) -0.0072(18)
C18 0.035(3) 0.039(3) 0.025(2) -0.015(2) 0.004(2) -0.012(2)
C19 0.024(2) 0.022(2) 0.023(2) -0.0042(17) 0.0014(17) -0.0063(18)
C20 0.020(2) 0.034(3) 0.035(3) -0.013(2) -0.0008(19) -0.004(2)
C21 0.021(2) 0.034(3) 0.040(3) -0.014(2) 0.004(2) 0.001(2)
C22 0.038(3) 0.038(3) 0.034(3) -0.020(2) 0.006(2) -0.009(2)
C23 0.026(2) 0.024(2) 0.029(2) -0.0054(19) -0.0020(18) -0.0070(19)
C24 0.015(2) 0.025(2) 0.029(2) -0.0057(18) 0.0021(17) -0.0040(17)
N3 0.033(2) 0.057(3) 0.030(2) -0.013(2) -0.0060(19) -0.007(2)
O7 0.0122(14) 0.0251(16) 0.0286(16) -0.0071(13) 0.0011(11) -0.0047(12)

loop_
_atom_type_symbol
_atom_type_description
_atom_type_scat_dispersion_real
_atom_type_scat_dispersion_imag
_atom_type_scat_source
C C 0.0033 0.0016 'International Tables Vol C Tables 4.2.6.8 and 6.1.1.4'
H H 0.0000 0.0000 'International Tables Vol C Tables 4.2.6.8 and 6.1.1.4'
N N 0.0061 0.0033 'International Tables Vol C Tables 4.2.6.8 and 6.1.1.4'
O O 0.0106 0.0060 'International Tables Vol C Tables 4.2.6.8 and 6.1.1.4'
Na Na 0.0362 0.0249 'International Tables Vol C Tables 4.2.6.8 and 6.1.1.4'
Mn Mn 0.3368 0.7283 'International Tables Vol C Tables 4.2.6.8 and 6.1.1.4'

loop_
_geom_angle_atom_site_label_1
_geom_angle_atom_site_label_2
_geom_angle_atom_site_label_3
_geom_angle
_geom_angle_site_symmetry_1
_geom_angle_site_symmetry_3
_geom_angle_publ_flag
O7 Mn1 O7 84.57(11) 2_655 . ?
O7 Mn1 O1 87.51(12) 2_655 . ?
O7 Mn1 O1 96.97(12) . . ?
O7 Mn1 O3 96.39(12) 2_655 1_455 ?
O7 Mn1 O3 85.94(12) . 1_455 ?
O1 Mn1 O3 175.35(12) . 1_455 ?
O7 Mn1 O5 167.19(11) 2_655 . ?
O7 Mn1 O5 108.10(11) . . ?
O1 Mn1 O5 89.04(12) . . ?
O3 Mn1 O5 86.61(12) 1_455 . ?
O7 Mn1 O6 110.78(10) 2_655 . ?
O7 Mn1 O6 163.79(11) . . ?
O1 Mn1 O6 89.13(12) . . ?
O3 Mn1 O6 87.13(12) 1_455 . ?
O5 Mn1 O6 56.81(10) . . ?
O7 Mn1 C17 139.27(12) 2_655 . ?
O7 Mn1 C17 136.03(12) . . ?
O1 Mn1 C17 89.74(13) . . ?
O3 Mn1 C17 85.65(13) 1_455 . ?
O5 Mn1 C17 28.32(11) . . ?
O6 Mn1 C17 28.51(11) . . ?
O7 Mn1 Mn1 42.35(7) 2_655 2_655 ?
O7 Mn1 Mn1 42.22(7) . 2_655 ?
O1 Mn1 Mn1 93.03(9) . 2_655 ?
O3 Mn1 Mn1 91.56(9) 1_455 2_655 ?
O5 Mn1 Mn1 150.28(8) . 2_655 ?
O6 Mn1 Mn1 152.78(8) . 2_655 ?
C17 Mn1 Mn1 176.91(10) . 2_655 ?
O7 Mn2 O7 180.00(15) . 2_755 ?
O7 Mn2 O4 89.16(12) . 2_755 ?
O7 Mn2 O4 90.84(12) 2_755 2_755 ?
O7 Mn2 O4 90.84(12) . . ?
O7 Mn2 O4 89.16(12) 2_755 . ?
O4 Mn2 O4 180.0(2) 2_755 . ?
O7 Mn2 O2 90.98(11) . . ?
O7 Mn2 O2 89.02(11) 2_755 . ?
O4 Mn2 O2 93.45(11) 2_755 . ?
O4 Mn2 O2 86.55(11) . . ?
O7 Mn2 O2 89.02(11) . 2_755 ?
O7 Mn2 O2 90.98(11) 2_755 2_755 ?
O4 Mn2 O2 86.55(11) 2_755 2_755 ?
O4 Mn2 O2 93.45(11) . 2_755 ?
O2 Mn2 O2 180.00(15) . 2_755 ?
O7 Mn2 Na1 89.33(8) . 2_755 ?
O7 Mn2 Na1 90.67(8) 2_755 2_755 ?
O4 Mn2 Na1 42.23(9) 2_755 2_755 ?
O4 Mn2 Na1 137.77(9) . 2_755 ?
O2 Mn2 Na1 135.68(8) . 2_755 ?
O2 Mn2 Na1 44.32(8) 2_755 2_755 ?
O7 Mn2 Na1 90.67(8) . . ?
O7 Mn2 Na1 89.33(8) 2_755 . ?
O4 Mn2 Na1 137.77(9) 2_755 . ?
O4 Mn2 Na1 42.23(9) . . ?
O2 Mn2 Na1 44.32(8) . . ?
O2 Mn2 Na1 135.68(8) 2_755 . ?
Na1 Mn2 Na1 180.000(19) 2_755 . ?
O6 Na1 O5 172.79(13) 1_655 . ?
O6 Na1 O4 89.10(12) 1_655 . ?
O5 Na1 O4 97.40(12) . . ?
O6 Na1 O2 98.96(12) 1_655 . ?
O5 Na1 O2 85.65(12) . . ?
O4 Na1 O2 76.55(11) . . ?
O6 Na1 N1 91.82(15) 1_655 2_665 ?
O5 Na1 N1 82.84(14) . 2_665 ?
O4 Na1 N1 163.37(15) . 2_665 ?
O2 Na1 N1 86.92(14) . 2_665 ?
O6 Na1 N3 84.71(14) 1_655 2_756 ?
O5 Na1 N3 93.21(14) . 2_756 ?
O4 Na1 N3 80.97(13) . 2_756 ?
O2 Na1 N3 157.13(14) . 2_756 ?
N1 Na1 N3 115.64(16) 2_665 2_756 ?
O6 Na1 Mn2 95.56(9) 1_655 . ?
O5 Na1 Mn2 91.49(9) . . ?
O4 Na1 Mn2 38.04(7) . . ?
O2 Na1 Mn2 38.51(7) . . ?
N1 Na1 Mn2 125.42(12) 2_665 . ?
N3 Na1 Mn2 118.87(12) 2_756 . ?
C1 O1 Mn1 120.7(3) . . ?
C1 O2 Mn2 132.7(3) . . ?
C1 O2 Na1 117.7(3) . . ?
Mn2 O2 Na1 97.17(11) . . ?
O1 C1 O2 125.3(4) . . ?
O1 C1 C3 118.3(4) . . ?
O2 C1 C3 116.4(4) . . ?
N1 C2 C7 178.3(6) . . ?
C4 C3 C8 118.3(4) . . ?
C4 C3 C1 121.1(4) . . ?
C8 C3 C1 120.6(4) . . ?
C3 C4 C5 120.9(5) . . ?
C4 C5 C6 121.0(6) . . ?
C7 C6 C5 118.4(5) . . ?
C6 C7 C8 120.7(5) . . ?
C6 C7 C2 118.4(5) . . ?
C8 C7 C2 120.9(5) . . ?
C7 C8 C3 120.7(4) . . ?
C2 N1 Na1 145.5(4) . 2_665 ?
C9 O3 Mn1 120.3(3) . 1_655 ?
C9 O4 Mn2 129.2(3) . . ?
C9 O4 Na1 120.5(3) . . ?
Mn2 O4 Na1 99.72(12) . . ?
O3 C9 O4 124.9(4) . . ?
O3 C9 C11 118.2(4) . . ?
O4 C9 C11 116.9(4) . . ?
N2 C10 C15 177.5(9) . . ?
C16 C11 C12 120.0(5) . . ?
C16 C11 C9 119.6(5) . . ?
C12 C11 C9 120.3(5) . . ?
C11 C12 C13 119.8(6) . . ?
C14 C13 C12 119.8(7) . . ?
C13 C14 C15 121.1(6) . . ?
C14 C15 C16 119.4(6) . . ?
C14 C15 C10 120.9(6) . . ?
C16 C15 C10 119.7(6) . . ?
C11 C16 C15 119.8(6) . . ?
C17 O5 Mn1 92.3(3) . . ?
C17 O5 Na1 141.3(3) . . ?
Mn1 O5 Na1 113.37(13) . . ?
C17 O6 Mn1 89.2(3) . . ?
C17 O6 Na1 142.5(3) . 1_455 ?
Mn1 O6 Na1 108.82(13) . 1_455 ?
O5 C17 O6 121.6(4) . . ?
O5 C17 C19 118.8(4) . . ?
O6 C17 C19 119.7(4) . . ?
O5 C17 Mn1 59.4(2) . . ?
O6 C17 Mn1 62.2(2) . . ?
C19 C17 Mn1 175.4(3) . . ?
N3 C18 C23 177.4(5) . . ?
C24 C19 C20 118.8(4) . . ?
C24 C19 C17 119.6(4) . . ?
C20 C19 C17 121.6(4) . . ?
C21 C20 C19 120.8(4) . . ?
C22 C21 C20 120.1(4) . . ?
C21 C22 C23 119.6(4) . . ?
C22 C23 C24 120.3(4) . . ?
C22 C23 C18 120.4(4) . . ?
C24 C23 C18 119.2(4) . . ?
C19 C24 C23 120.4(4) . . ?
C18 N3 Na1 142.6(4) . 2_756 ?
Mn2 O7 Mn1 119.04(13) . 2_655 ?
Mn2 O7 Mn1 117.41(13) . . ?
Mn1 O7 Mn1 95.43(11) 2_655 . ?

loop_
_geom_bond_atom_site_label_1
_geom_bond_atom_site_label_2
_geom_bond_distance
_geom_bond_site_symmetry_2
_geom_bond_publ_flag
Mn1 O7 2.162(3) 2_655 ?
Mn1 O7 2.167(3) . ?
Mn1 O1 2.186(3) . ?
Mn1 O3 2.188(3) 1_455 ?
Mn1 O5 2.269(3) . ?
Mn1 O6 2.331(3) . ?
Mn1 C17 2.634(4) . ?
Mn1 Mn1 3.2029(12) 2_655 ?
Mn2 O7 2.143(3) . ?
Mn2 O7 2.143(3) 2_755 ?
Mn2 O4 2.176(3) 2_755 ?
Mn2 O4 2.176(3) . ?
Mn2 O2 2.184(3) . ?
Mn2 O2 2.184(3) 2_755 ?
Mn2 Na1 3.4802(17) 2_755 ?
Mn2 Na1 3.4802(17) . ?
Na1 O6 2.336(3) 1_655 ?
Na1 O5 2.344(3) . ?
Na1 O4 2.373(4) . ?
Na1 O2 2.451(3) . ?
Na1 N1 2.535(5) 2_665 ?
Na1 N3 2.550(4) 2_756 ?
O1 C1 1.239(5) . ?
O2 C1 1.266(5) . ?
C1 C3 1.496(6) . ?
C2 N1 1.134(6) . ?
C2 C7 1.439(7) . ?
C3 C4 1.367(7) . ?
C3 C8 1.387(6) . ?
C4 C5 1.372(8) . ?
C5 C6 1.375(8) . ?
C6 C7 1.373(7) . ?
C7 C8 1.374(6) . ?
N1 Na1 2.535(5) 2_665 ?
O3 C9 1.254(5) . ?
O3 Mn1 2.188(3) 1_655 ?
O4 C9 1.254(5) . ?
C9 C11 1.497(6) . ?
C10 N2 1.148(9) . ?
C10 C15 1.413(9) . ?
C11 C16 1.376(7) . ?
C11 C12 1.384(7) . ?
C12 C13 1.389(8) . ?
C13 C14 1.361(10) . ?
C14 C15 1.374(9) . ?
C15 C16 1.396(7) . ?
O5 C17 1.251(5) . ?
O6 C17 1.258(5) . ?
O6 Na1 2.336(3) 1_455 ?
C17 C19 1.494(6) . ?
C18 N3 1.136(6) . ?
C18 C23 1.435(6) . ?
C19 C24 1.384(6) . ?
C19 C20 1.390(6) . ?
C20 C21 1.384(6) . ?
C21 C22 1.376(7) . ?
C22 C23 1.385(6) . ?
C23 C24 1.389(6) . ?
N3 Na1 2.550(4) 2_756 ?
O7 Mn1 2.162(3) 2_655 ?
